data_4068884
loop_
_publ_author_name
'Dzik, Wojciech I.'
'Smits, Jan M. M.'
'Reek, Joost N. H.'
'de Bruin, Bas'

_publ_contact_author
;
        Dr. B. de Bruin
        Department of Homogeneous Catalysis
        Van 't Hoff Institute for Molecular Sciences
        University of Amsterdam
        Nieuwe Achtergracht 166
        1018 WV Amsterdam
        The Netherlands
;
_publ_section_title
;
 Activation of Carbon Monoxide by (Me3tpa)Rh and (Me3tpa)Ir
;
_journal_issue 6
_journal_name_full Organometallics
_journal_page_first 1631
_journal_paper_doi 10.1021/om801142y
_journal_volume 28
_journal_year 2009
_chemical_formula_sum 'C22 H24 F6 N4 O3 P Rh'
_chemical_formula_weight 640.33
_chemical_name_systematic
;
 ?
;
_space_group_IT_number 2
_symmetry_cell_setting triclinic
_symmetry_space_group_name_Hall '-P 1'
_symmetry_space_group_name_H-M 'P -1'
_atom_sites_solution_hydrogens geom
_atom_sites_solution_primary direct
_atom_sites_solution_secondary difmap
_audit_creation_date 2006-07-27
_audit_creation_method 'SHELXL, adapted and expanded'
_cell_angle_alpha 79.382(6)
_cell_angle_beta 81.380(6)
_cell_angle_gamma 79.582(6)
_cell_formula_units_Z 4
_cell_length_a 8.2853(7)
_cell_length_b 13.8246(12)
_cell_length_c 22.4016(14)
_cell_measurement_reflns_used 724
_cell_measurement_temperature 208(2)
_cell_measurement_theta_max 27.500
_cell_measurement_theta_min 2.210
_cell_volume 2462.3(3)
_computing_data_collection
;
Nonius "Collect" program suite (Nonius, 1999)
;
_computing_data_reduction
;
Nonius "EvalCCD" program suite (Duisenberg, 1998)
;
_computing_molecular_graphics
;
PLATON (Spek, 2003)
;
_computing_structure_refinement 'SHELXL-97 (Sheldrick, 1997)'
_computing_structure_solution
;
DIRDIF (Beurskens et al., 1996),
PATTY (Beurskens et al., 1987)
;
_diffrn_ambient_temperature 208(2)
_diffrn_detector_area_resol_mean 18.4
_diffrn_measured_fraction_theta_full 0.993
_diffrn_measured_fraction_theta_max 0.985
_diffrn_measurement_device 'Nonius KappaCCD'
_diffrn_measurement_method 'area detector \f and \w scan'
_diffrn_radiation_monochromator graphite
_diffrn_radiation_source 'fine-focus sealed tube'
_diffrn_radiation_type MoK\a
_diffrn_radiation_wavelength 0.71073
_diffrn_reflns_av_R_equivalents 0.0189
_diffrn_reflns_av_sigmaI/netI 0.0191
_diffrn_reflns_limit_h_max 10
_diffrn_reflns_limit_h_min -10
_diffrn_reflns_limit_k_max 17
_diffrn_reflns_limit_k_min -17
_diffrn_reflns_limit_l_max 29
_diffrn_reflns_limit_l_min -29
_diffrn_reflns_number 55629
_diffrn_reflns_theta_full 25.00
_diffrn_reflns_theta_max 27.50
_diffrn_reflns_theta_min 2.21
_diffrn_standards_decay_% 0.000
_diffrn_standards_interval_time 0
_diffrn_standards_number 0
_exptl_absorpt_coefficient_mu 0.837
_exptl_absorpt_correction_T_max 0.8990
_exptl_absorpt_correction_T_min 0.7878
_exptl_absorpt_correction_type multi-scan
_exptl_absorpt_process_details 'SADABS multiscan (Sheldrick, 1996)'
_exptl_crystal_colour 'translucent light yellow-brown'
_exptl_crystal_density_diffrn 1.727
_exptl_crystal_density_method 'not measured'
_exptl_crystal_description 'rough rod'
_exptl_crystal_F_000 1288
_exptl_crystal_size_max 0.39
_exptl_crystal_size_mid 0.19
_exptl_crystal_size_min 0.13
_refine_diff_density_max 1.082
_refine_diff_density_min -0.937
_refine_diff_density_rms 0.076
_refine_ls_extinction_method none
_refine_ls_goodness_of_fit_all 1.100
_refine_ls_goodness_of_fit_ref 1.100
_refine_ls_hydrogen_treatment constr
_refine_ls_matrix_type full
_refine_ls_number_parameters 673
_refine_ls_number_reflns 11163
_refine_ls_number_restraints 0
_refine_ls_restrained_S_all 1.100
_refine_ls_R_factor_all 0.0429
_refine_ls_R_factor_gt 0.0336
_refine_ls_R_factor_obs 0.0336
_refine_ls_shift/esd_max 0.002
_refine_ls_shift/esd_mean 0.000
_refine_ls_shift/su_max 0.002
_refine_ls_shift/su_mean 0.000
_refine_ls_structure_factor_coef Fsqd
_refine_ls_weighting_details
;
w=1/[\s^2^(Fo^2^)+(0.0216P)^2^+4.6866P] where P=(Fo^2^+2Fc^2^)/3
;
_refine_ls_weighting_scheme calc
_refine_ls_wR_factor_all 0.0743
_refine_ls_wR_factor_gt 0.0704
_refine_ls_wR_factor_obs 0.0704
_refine_ls_wR_factor_ref 0.0743
_reflns_number_gt 9637
_reflns_number_observed 9637
_reflns_number_total 11163
_reflns_observed_criterion >2sigma(I)
_reflns_threshold_expression >2sigma(I)
_cod_data_source_file om801142y_si_001.cif
_cod_data_source_block WOJ04
_cod_depositor_comments
;
The following automatic conversions were performed:
'_publ_contact_autor' tag replaced with '_publ_contact_author'.

Automatic conversion script
Id: cif_correct_tags 1440 2010-10-19 06:21:57Z saulius 

The following automatic conversions were performed:

'_geom_bond_publ_flag' value 'Y' changed to 'y' according to
/home/saulius/struct/CIF-dictionaries/cif_core.dic dictionary named
'cif_core.dic' version 2.4.2 from 2011-04-26 (86
times).

'_geom_angle_publ_flag' value 'Y' changed to 'y' according
to /home/saulius/struct/CIF-dictionaries/cif_core.dic dictionary
named 'cif_core.dic' version 2.4.2 from 2011-04-26 (178 times).

Automatic conversion script
Id: cif_fix_values 1715 2011-07-08 13:25:40Z adriana 
;
_cod_database_code 4068884

loop_
_symmetry_equiv_pos_as_xyz
'x, y, z'
'-x, -y, -z'

loop_
_atom_site_label
_atom_site_type_symbol
_atom_site_fract_x
_atom_site_fract_y
_atom_site_fract_z
_atom_site_U_iso_or_equiv
_atom_site_adp_type
_atom_site_occupancy
_atom_site_calc_flag
_atom_site_refinement_flags
Rh1A Rh 0.00989(2) 0.312232(14) 0.101137(8) 0.01582(5) Uani 1 d .
C1A C 0.2543(3) 0.39724(19) 0.07773(12) 0.0215(5) Uani 1 d .
O1A O 0.2519(2) 0.31095(13) 0.11388(8) 0.0216(4) Uani 1 d .
O2A O 0.1099(2) 0.43098(14) 0.05704(8) 0.0235(4) Uani 1 d .
O3A O 0.3729(2) 0.44162(15) 0.06475(10) 0.0332(5) Uani 1 d .
N1A N 0.0511(3) 0.24189(17) 0.02373(10) 0.0235(5) Uani 1 d .
N2A N -0.0906(3) 0.39029(16) 0.17096(10) 0.0203(4) Uani 1 d .
N3A N -0.0819(3) 0.18452(15) 0.14490(9) 0.0182(4) Uani 1 d .
N4A N -0.2228(3) 0.35463(16) 0.07863(10) 0.0216(5) Uani 1 d .
C11A C -0.2129(4) 0.3479(2) 0.01278(13) 0.0305(6) Uani 1 d .
H11A H -0.1775 0.4082 -0.0121 0.037 Uiso 1 calc R
H11B H -0.3223 0.3432 0.0030 0.037 Uiso 1 calc R
C12A C -0.0931(4) 0.2587(2) -0.00185(12) 0.0287(6) Uani 1 d .
C13A C -0.1227(5) 0.2006(3) -0.04136(14) 0.0427(8) Uani 1 d .
H13A H -0.2239 0.2129 -0.0577 0.051 Uiso 1 calc R
C14A C -0.0015(5) 0.1239(3) -0.05659(16) 0.0524(10) Uani 1 d .
H14A H -0.0206 0.0811 -0.0820 0.063 Uiso 1 calc R
C15A C 0.1466(5) 0.1108(3) -0.03434(15) 0.0459(9) Uani 1 d .
H15A H 0.2317 0.0606 -0.0461 0.055 Uiso 1 calc R
C16A C 0.1738(4) 0.1708(2) 0.00567(13) 0.0327(7) Uani 1 d .
C17A C 0.3406(4) 0.1595(3) 0.02576(17) 0.0466(9) Uani 1 d .
H17A H 0.4160 0.1871 -0.0078 0.070 Uiso 1 calc R
H17B H 0.3812 0.0893 0.0381 0.070 Uiso 1 calc R
H17C H 0.3333 0.1945 0.0600 0.070 Uiso 1 calc R
C21A C -0.2637(3) 0.4597(2) 0.09034(14) 0.0271(6) Uani 1 d .
H21A H -0.3817 0.4843 0.0884 0.033 Uiso 1 calc R
H21B H -0.2002 0.5027 0.0595 0.033 Uiso 1 calc R
C22A C -0.2202(3) 0.4601(2) 0.15297(13) 0.0252(6) Uani 1 d .
C23A C -0.3083(4) 0.5236(2) 0.19101(16) 0.0337(7) Uani 1 d .
H23A H -0.3949 0.5728 0.1774 0.040 Uiso 1 calc R
C24A C -0.2675(4) 0.5139(2) 0.24944(16) 0.0386(8) Uani 1 d .
H24A H -0.3252 0.5573 0.2760 0.046 Uiso 1 calc R
C25A C -0.1426(4) 0.4409(2) 0.26875(14) 0.0330(7) Uani 1 d .
H25A H -0.1171 0.4325 0.3091 0.040 Uiso 1 calc R
C26A C -0.0532(3) 0.3790(2) 0.22871(12) 0.0242(6) Uani 1 d .
C27A C 0.0803(4) 0.2975(2) 0.24949(13) 0.0307(6) Uani 1 d .
H27A H 0.0422 0.2338 0.2544 0.046 Uiso 1 calc R
H27B H 0.1083 0.3071 0.2883 0.046 Uiso 1 calc R
H27C H 0.1772 0.2985 0.2193 0.046 Uiso 1 calc R
C31A C -0.3359(3) 0.2895(2) 0.11814(13) 0.0253(6) Uani 1 d .
H31A H -0.3880 0.3207 0.1536 0.030 Uiso 1 calc R
H31B H -0.4234 0.2827 0.0950 0.030 Uiso 1 calc R
C32A C -0.2437(3) 0.1889(2) 0.13944(12) 0.0216(5) Uani 1 d .
C33A C -0.3213(4) 0.1064(2) 0.15580(13) 0.0296(6) Uani 1 d .
H33A H -0.4330 0.1109 0.1505 0.036 Uiso 1 calc R
C34A C -0.2331(4) 0.0168(2) 0.18012(14) 0.0335(7) Uani 1 d .
H34A H -0.2835 -0.0406 0.1916 0.040 Uiso 1 calc R
C35A C -0.0700(4) 0.0134(2) 0.18714(13) 0.0291(6) Uani 1 d .
H35A H -0.0092 -0.0467 0.2044 0.035 Uiso 1 calc R
C36A C 0.0057(3) 0.09719(19) 0.16922(12) 0.0220(5) Uani 1 d .
C37A C 0.1835(3) 0.0911(2) 0.17566(14) 0.0320(7) Uani 1 d .
H37A H 0.2162 0.1563 0.1618 0.048 Uiso 1 calc R
H37B H 0.2495 0.0439 0.1511 0.048 Uiso 1 calc R
H37C H 0.2007 0.0693 0.2183 0.048 Uiso 1 calc R
Rh1B Rh 0.00840(2) 0.659922(15) 0.384409(9) 0.01877(5) Uani 1 d .
C1B C -0.2328(3) 0.5726(2) 0.39789(12) 0.0239(6) Uani 1 d .
O1B O -0.2378(2) 0.66788(14) 0.37509(9) 0.0256(4) Uani 1 d .
O2B O -0.0817(2) 0.53145(14) 0.41065(9) 0.0248(4) Uani 1 d .
O3B O -0.3507(2) 0.52762(16) 0.40689(10) 0.0326(5) Uani 1 d .
N1B N 0.0917(3) 0.61660(17) 0.30093(10) 0.0221(5) Uani 1 d .
N2B N -0.0133(3) 0.68789(18) 0.47418(10) 0.0269(5) Uani 1 d .
N3B N 0.0900(3) 0.79741(17) 0.35986(10) 0.0225(5) Uani 1 d .
N4B N 0.2485(3) 0.61066(17) 0.39563(10) 0.0227(5) Uani 1 d .
C11B C 0.2860(3) 0.5181(2) 0.36737(13) 0.0278(6) Uani 1 d .
H11C H 0.2306 0.4655 0.3933 0.033 Uiso 1 calc R
H11D H 0.4053 0.4943 0.3630 0.033 Uiso 1 calc R
C12B C 0.2250(3) 0.5428(2) 0.30583(13) 0.0259(6) Uani 1 d .
C13B C 0.2989(4) 0.4970(2) 0.25708(15) 0.0340(7) Uani 1 d .
H13B H 0.3886 0.4449 0.2617 0.041 Uiso 1 calc R
C14B C 0.2393(4) 0.5286(3) 0.20120(15) 0.0409(8) Uani 1 d .
H14B H 0.2869 0.4976 0.1673 0.049 Uiso 1 calc R
C15B C 0.1103(4) 0.6057(3) 0.19568(14) 0.0372(7) Uani 1 d .
H15B H 0.0713 0.6288 0.1575 0.045 Uiso 1 calc R
C16B C 0.0362(4) 0.6502(2) 0.24588(12) 0.0271(6) Uani 1 d .
C17B C -0.0997(4) 0.7363(2) 0.24011(14) 0.0350(7) Uani 1 d .
H17D H -0.1974 0.7194 0.2669 0.053 Uiso 1 calc R
H17E H -0.1245 0.7525 0.1981 0.053 Uiso 1 calc R
H17F H -0.0660 0.7934 0.2515 0.053 Uiso 1 calc R
C21B C 0.2587(4) 0.5896(2) 0.46254(12) 0.0304(6) Uani 1 d .
H21C H 0.3711 0.5922 0.4702 0.037 Uiso 1 calc R
H21D H 0.2340 0.5224 0.4791 0.037 Uiso 1 calc R
C22B C 0.1388(4) 0.6641(2) 0.49385(12) 0.0279(6) Uani 1 d .
C23B C 0.1759(4) 0.6991(3) 0.54282(14) 0.0395(8) Uani 1 d .
H23B H 0.2827 0.6827 0.5549 0.047 Uiso 1 calc R
C24B C 0.0531(5) 0.7589(3) 0.57396(16) 0.0508(9) Uani 1 d .
H24B H 0.0761 0.7866 0.6064 0.061 Uiso 1 calc R
C25B C -0.1020(5) 0.7772(3) 0.55702(16) 0.0510(10) Uani 1 d .
H25B H -0.1874 0.8153 0.5793 0.061 Uiso 1 calc R
C26B C -0.1366(4) 0.7404(3) 0.50725(14) 0.0364(7) Uani 1 d .
C27B C -0.3110(4) 0.7535(3) 0.49345(17) 0.0535(10) Uani 1 d .
H27D H -0.3113 0.7461 0.4512 0.080 Uiso 1 calc R
H27E H -0.3672 0.8193 0.4998 0.080 Uiso 1 calc R
H27F H -0.3677 0.7034 0.5203 0.080 Uiso 1 calc R
C31B C 0.3517(3) 0.6868(2) 0.36256(13) 0.0259(6) Uani 1 d .
H31C H 0.4481 0.6827 0.3840 0.031 Uiso 1 calc R
H31D H 0.3915 0.6725 0.3211 0.031 Uiso 1 calc R
C32B C 0.2556(3) 0.7892(2) 0.35884(12) 0.0247(6) Uani 1 d .
C33B C 0.3330(4) 0.8716(2) 0.35096(15) 0.0363(7) Uani 1 d .
H33B H 0.4481 0.8640 0.3509 0.044 Uiso 1 calc R
C34B C 0.2398(5) 0.9652(3) 0.34318(17) 0.0443(8) Uani 1 d .
H34B H 0.2902 1.0225 0.3376 0.053 Uiso 1 calc R
C35B C 0.0717(4) 0.9733(2) 0.34370(16) 0.0406(8) Uani 1 d .
H35B H 0.0066 1.0367 0.3380 0.049 Uiso 1 calc R
C36B C -0.0025(4) 0.8889(2) 0.35258(13) 0.0293(6) Uani 1 d .
C37B C -0.1856(4) 0.8993(2) 0.35433(17) 0.0404(8) Uani 1 d .
H37D H -0.2160 0.8345 0.3549 0.061 Uiso 1 calc R
H37E H -0.2206 0.9444 0.3184 0.061 Uiso 1 calc R
H37F H -0.2393 0.9255 0.3908 0.061 Uiso 1 calc R
P1A P 0.56054(9) 0.19002(6) 0.83540(4) 0.02731(16) Uani 1 d .
F1A F 0.5781(3) 0.27263(16) 0.87399(11) 0.0613(6) Uani 1 d .
F2A F 0.5424(3) 0.10796(16) 0.79708(10) 0.0540(5) Uani 1 d .
F3A F 0.5268(3) 0.27501(16) 0.77860(9) 0.0634(7) Uani 1 d .
F4A F 0.3694(2) 0.20390(19) 0.85847(11) 0.0603(6) Uani 1 d .
F5A F 0.5950(3) 0.10589(16) 0.89279(10) 0.0668(7) Uani 1 d .
F6A F 0.7519(3) 0.17630(18) 0.81331(15) 0.0778(9) Uani 1 d .
P1B P 0.56519(10) 0.20559(7) 0.32242(4) 0.03464(18) Uani 1 d .
F1B F 0.3825(4) 0.2493(4) 0.33886(17) 0.161(2) Uani 1 d .
F2B F 0.7488(4) 0.1646(3) 0.30509(19) 0.1281(15) Uani 1 d .
F3B F 0.5284(7) 0.1205(4) 0.29351(18) 0.168(2) Uani 1 d .
F4B F 0.5696(4) 0.2766(2) 0.25950(11) 0.0898(10) Uani 1 d .
F5B F 0.6063(6) 0.2883(3) 0.35214(17) 0.1361(16) Uani 1 d .
F6B F 0.5601(5) 0.1356(2) 0.38578(13) 0.1242(15) Uani 1 d .

loop_
_atom_site_aniso_label
_atom_site_aniso_U_11
_atom_site_aniso_U_22
_atom_site_aniso_U_33
_atom_site_aniso_U_23
_atom_site_aniso_U_13
_atom_site_aniso_U_12
Rh1A 0.01249(9) 0.01592(10) 0.01840(9) 0.00001(7) -0.00339(7) -0.00211(7)
C1A 0.0193(13) 0.0202(13) 0.0243(12) -0.0016(10) -0.0034(10) -0.0031(10)
O1A 0.0139(8) 0.0232(10) 0.0268(9) 0.0005(7) -0.0055(7) -0.0030(7)
O2A 0.0174(9) 0.0217(10) 0.0295(10) 0.0054(8) -0.0061(7) -0.0051(7)
O3A 0.0205(10) 0.0323(11) 0.0459(12) 0.0071(9) -0.0078(9) -0.0120(8)
N1A 0.0256(12) 0.0257(12) 0.0200(10) -0.0013(9) -0.0028(9) -0.0084(9)
N2A 0.0155(10) 0.0175(11) 0.0279(11) -0.0040(9) -0.0001(8) -0.0044(8)
N3A 0.0177(10) 0.0165(10) 0.0193(10) -0.0013(8) -0.0017(8) -0.0020(8)
N4A 0.0162(10) 0.0205(11) 0.0272(11) 0.0031(9) -0.0074(9) -0.0040(9)
C11A 0.0304(15) 0.0341(16) 0.0284(14) 0.0052(12) -0.0162(12) -0.0089(12)
C12A 0.0328(16) 0.0347(16) 0.0193(12) 0.0019(11) -0.0047(11) -0.0124(13)
C13A 0.049(2) 0.057(2) 0.0301(16) -0.0100(15) -0.0111(14) -0.0207(17)
C14A 0.065(3) 0.065(3) 0.0388(19) -0.0269(18) -0.0009(17) -0.025(2)
C15A 0.052(2) 0.051(2) 0.0369(18) -0.0228(16) 0.0098(15) -0.0104(17)
C16A 0.0360(17) 0.0366(17) 0.0247(14) -0.0082(12) 0.0042(12) -0.0069(13)
C17A 0.0316(18) 0.060(2) 0.047(2) -0.0225(17) 0.0011(15) 0.0056(16)
C21A 0.0178(13) 0.0191(13) 0.0425(16) 0.0020(11) -0.0095(11) 0.0000(10)
C22A 0.0170(13) 0.0188(13) 0.0394(15) -0.0038(11) -0.0018(11) -0.0046(10)
C23A 0.0207(14) 0.0232(15) 0.056(2) -0.0120(13) 0.0020(13) -0.0008(11)
C24A 0.0297(16) 0.0352(18) 0.054(2) -0.0230(15) 0.0115(14) -0.0099(13)
C25A 0.0336(16) 0.0354(17) 0.0336(15) -0.0144(13) 0.0057(12) -0.0139(13)
C26A 0.0224(13) 0.0245(14) 0.0276(13) -0.0053(11) -0.0002(10) -0.0096(11)
C27A 0.0341(16) 0.0350(17) 0.0239(13) -0.0037(12) -0.0083(12) -0.0049(13)
C31A 0.0149(12) 0.0238(14) 0.0369(15) 0.0023(11) -0.0060(11) -0.0069(10)
C32A 0.0202(13) 0.0219(13) 0.0230(12) -0.0025(10) -0.0021(10) -0.0053(10)
C33A 0.0251(14) 0.0289(15) 0.0365(15) -0.0035(12) -0.0040(12) -0.0105(12)
C34A 0.0385(17) 0.0224(15) 0.0409(17) -0.0018(12) -0.0005(13) -0.0153(13)
C35A 0.0326(16) 0.0176(13) 0.0350(15) -0.0004(11) -0.0034(12) -0.0027(11)
C36A 0.0232(13) 0.0191(13) 0.0220(12) -0.0039(10) -0.0001(10) -0.0004(10)
C37A 0.0246(15) 0.0222(14) 0.0433(17) 0.0052(12) -0.0054(12) 0.0019(11)
Rh1B 0.01424(10) 0.02082(11) 0.01955(10) 0.00023(7) -0.00187(7) -0.00202(8)
C1B 0.0198(13) 0.0293(15) 0.0214(12) -0.0028(11) -0.0025(10) -0.0024(11)
O1B 0.0172(9) 0.0259(10) 0.0321(10) 0.0007(8) -0.0049(8) -0.0030(8)
O2B 0.0181(9) 0.0235(10) 0.0306(10) 0.0026(8) -0.0033(7) -0.0041(7)
O3B 0.0209(10) 0.0347(12) 0.0418(12) 0.0018(9) -0.0055(9) -0.0095(9)
N1B 0.0221(11) 0.0228(12) 0.0222(11) -0.0030(9) -0.0006(9) -0.0078(9)
N2B 0.0247(12) 0.0333(13) 0.0211(11) -0.0032(9) 0.0009(9) -0.0047(10)
N3B 0.0212(11) 0.0230(12) 0.0228(11) -0.0021(9) -0.0025(9) -0.0040(9)
N4B 0.0155(10) 0.0275(12) 0.0231(11) -0.0005(9) -0.0038(8) -0.0009(9)
C11B 0.0210(13) 0.0241(14) 0.0352(15) -0.0028(11) -0.0024(11) 0.0018(11)
C12B 0.0202(13) 0.0242(14) 0.0335(14) -0.0053(11) 0.0009(11) -0.0067(11)
C13B 0.0259(15) 0.0336(17) 0.0446(18) -0.0171(14) 0.0068(13) -0.0087(13)
C14B 0.0396(19) 0.052(2) 0.0388(17) -0.0236(15) 0.0114(14) -0.0236(16)
C15B 0.0445(19) 0.049(2) 0.0243(14) -0.0064(13) -0.0010(13) -0.0252(16)
C16B 0.0297(15) 0.0306(15) 0.0242(13) -0.0012(11) -0.0045(11) -0.0156(12)
C17B 0.0383(17) 0.0355(17) 0.0322(15) 0.0061(13) -0.0163(13) -0.0102(14)
C21B 0.0261(15) 0.0368(17) 0.0254(14) 0.0031(12) -0.0091(11) -0.0006(12)
C22B 0.0275(15) 0.0335(16) 0.0218(13) 0.0012(11) -0.0028(11) -0.0083(12)
C23B 0.0434(19) 0.048(2) 0.0301(16) -0.0038(14) -0.0088(14) -0.0147(16)
C24B 0.063(3) 0.063(3) 0.0333(18) -0.0189(17) -0.0044(16) -0.016(2)
C25B 0.049(2) 0.067(3) 0.0371(18) -0.0225(18) 0.0078(16) -0.0049(19)
C26B 0.0329(17) 0.0442(19) 0.0295(15) -0.0085(13) 0.0065(12) -0.0054(14)
C27B 0.0305(18) 0.079(3) 0.046(2) -0.0207(19) 0.0074(15) 0.0046(18)
C31B 0.0157(13) 0.0302(15) 0.0304(14) 0.0002(11) -0.0012(10) -0.0060(11)
C32B 0.0229(14) 0.0300(15) 0.0220(12) -0.0021(11) -0.0032(10) -0.0077(11)
C33B 0.0292(16) 0.0390(18) 0.0431(18) -0.0031(14) -0.0052(13) -0.0145(13)
C34B 0.048(2) 0.0307(18) 0.057(2) -0.0026(15) -0.0064(17) -0.0178(15)
C35B 0.046(2) 0.0225(16) 0.051(2) -0.0016(14) -0.0049(15) -0.0031(14)
C36B 0.0305(15) 0.0242(15) 0.0316(15) -0.0024(11) -0.0032(12) -0.0024(12)
C37B 0.0292(16) 0.0300(17) 0.057(2) -0.0012(15) -0.0052(15) 0.0014(13)
P1A 0.0219(4) 0.0248(4) 0.0341(4) -0.0029(3) -0.0047(3) -0.0013(3)
F1A 0.0648(15) 0.0444(13) 0.0834(17) -0.0308(12) -0.0339(13) 0.0096(11)
F2A 0.0628(14) 0.0473(13) 0.0596(13) -0.0193(10) -0.0175(11) -0.0095(11)
F3A 0.0936(18) 0.0397(12) 0.0367(11) 0.0072(9) 0.0099(11) 0.0145(12)
F4A 0.0257(10) 0.0830(17) 0.0668(14) -0.0092(12) 0.0061(10) -0.0070(10)
F5A 0.0979(19) 0.0423(13) 0.0510(13) 0.0070(10) -0.0256(13) 0.0119(12)
F6A 0.0214(10) 0.0595(15) 0.150(3) -0.0325(16) 0.0144(13) -0.0047(10)
P1B 0.0310(4) 0.0395(5) 0.0322(4) -0.0062(3) -0.0006(3) -0.0044(3)
F1B 0.0444(17) 0.285(6) 0.097(3) 0.029(3) 0.0168(16) 0.041(3)
F2B 0.0602(19) 0.128(3) 0.152(3) 0.009(2) 0.025(2) 0.0383(19)
F3B 0.256(6) 0.189(4) 0.112(3) -0.064(3) 0.026(3) -0.173(4)
F4B 0.122(2) 0.0790(19) 0.0397(13) 0.0089(12) 0.0104(14) 0.0228(17)
F5B 0.222(5) 0.113(3) 0.105(3) -0.055(2) -0.043(3) -0.050(3)
F6B 0.184(4) 0.085(2) 0.0561(17) 0.0237(15) 0.019(2) 0.039(2)

loop_
_atom_type_symbol
_atom_type_description
_atom_type_scat_dispersion_real
_atom_type_scat_dispersion_imag
_atom_type_scat_source
C C 0.0033 0.0016 'International Tables Vol C Tables 4.2.6.8 and 6.1.1.4'
H H 0.0000 0.0000 'International Tables Vol C Tables 4.2.6.8 and 6.1.1.4'
N N 0.0061 0.0033 'International Tables Vol C Tables 4.2.6.8 and 6.1.1.4'
O O 0.0106 0.0060 'International Tables Vol C Tables 4.2.6.8 and 6.1.1.4'
P P 0.1023 0.0942 'International Tables Vol C Tables 4.2.6.8 and 6.1.1.4'
F F 0.0171 0.0103 'International Tables Vol C Tables 4.2.6.8 and 6.1.1.4'
Rh Rh -1.1178 0.9187 'International Tables Vol C Tables 4.2.6.8 and 6.1.1.4'

loop_
_geom_angle_atom_site_label_1
_geom_angle_atom_site_label_2
_geom_angle_atom_site_label_3
_geom_angle
_geom_angle_publ_flag
O2A Rh1A N4A 99.36(8) y
O2A Rh1A N2A 89.37(8) y
N4A Rh1A N2A 80.78(9) y
O2A Rh1A O1A 64.60(7) y
N4A Rh1A O1A 163.58(8) y
N2A Rh1A O1A 94.91(8) y
O2A Rh1A N3A 176.84(8) y
N4A Rh1A N3A 82.91(8) y
N2A Rh1A N3A 93.18(8) y
O1A Rh1A N3A 113.26(8) y
O2A Rh1A N1A 93.53(8) y
N4A Rh1A N1A 84.59(9) y
N2A Rh1A N1A 165.36(9) y
O1A Rh1A N1A 99.30(8) y
N3A Rh1A N1A 84.47(8) y
O2A Rh1A C1A 32.38(8) y
N4A Rh1A C1A 131.68(8) y
N2A Rh1A C1A 92.79(9) y
O1A Rh1A C1A 32.23(7) y
N3A Rh1A C1A 145.41(8) y
N1A Rh1A C1A 97.34(9) y
O3A C1A O1A 125.2(2) y
O3A C1A O2A 123.8(2) y
O1A C1A O2A 111.0(2) y
O3A C1A Rh1A 177.9(2) y
O1A C1A Rh1A 56.86(12) y
O2A C1A Rh1A 54.19(12) y
C1A O1A Rh1A 90.91(14) y
C1A O2A Rh1A 93.44(15) y
C16A N1A C12A 118.7(2) y
C16A N1A Rh1A 131.24(19) y
C12A N1A Rh1A 108.17(18) y
C26A N2A C22A 119.5(2) y
C26A N2A Rh1A 130.65(18) y
C22A N2A Rh1A 109.78(18) y
C32A N3A C36A 119.4(2) y
C32A N3A Rh1A 112.70(16) y
C36A N3A Rh1A 127.18(18) y
C11A N4A C21A 112.4(2) y
C11A N4A C31A 112.5(2) y
C21A N4A C31A 112.0(2) y
C11A N4A Rh1A 106.29(16) y
C21A N4A Rh1A 102.89(15) y
C31A N4A Rh1A 110.15(15) y
N4A C11A C12A 110.1(2) y
N1A C12A C13A 122.3(3) y
N1A C12A C11A 115.8(2) y
C13A C12A C11A 121.8(3) y
C12A C13A C14A 118.8(3) y
C15A C14A C13A 119.1(3) y
C14A C15A C16A 121.0(3) y
N1A C16A C15A 119.9(3) y
N1A C16A C17A 120.4(3) y
C15A C16A C17A 119.7(3) y
N4A C21A C22A 107.3(2) y
N2A C22A C23A 121.7(3) y
N2A C22A C21A 115.6(2) y
C23A C22A C21A 122.7(3) y
C22A C23A C24A 118.8(3) y
C25A C24A C23A 119.8(3) y
C24A C25A C26A 120.1(3) y
N2A C26A C25A 120.1(3) y
N2A C26A C27A 119.2(2) y
C25A C26A C27A 120.7(3) y
C32A C31A N4A 111.0(2) y
N3A C32A C33A 122.0(2) y
N3A C32A C31A 116.2(2) y
C33A C32A C31A 121.7(2) y
C32A C33A C34A 119.1(3) y
C35A C34A C33A 118.6(3) y
C34A C35A C36A 121.0(3) y
N3A C36A C35A 119.8(2) y
N3A C36A C37A 120.1(2) y
C35A C36A C37A 120.1(2) y
O2B Rh1B N4B 99.72(8) y
O2B Rh1B N1B 88.25(8) y
N4B Rh1B N1B 80.48(9) y
O2B Rh1B O1B 64.67(7) y
N4B Rh1B O1B 163.84(9) y
N1B Rh1B O1B 94.24(8) y
O2B Rh1B N3B 176.73(8) y
N4B Rh1B N3B 82.74(9) y
N1B Rh1B N3B 94.30(9) y
O1B Rh1B N3B 113.02(8) y
O2B Rh1B N2B 93.04(9) y
N4B Rh1B N2B 84.51(9) y
N1B Rh1B N2B 164.93(9) y
O1B Rh1B N2B 99.88(8) y
N3B Rh1B N2B 85.04(9) y
O2B Rh1B C1B 32.44(8) y
N4B Rh1B C1B 132.10(9) y
N1B Rh1B C1B 92.04(9) y
O1B Rh1B C1B 32.24(8) y
N3B Rh1B C1B 145.16(9) y
N2B Rh1B C1B 97.09(9) y
O3B C1B O1B 125.2(2) y
O3B C1B O2B 124.1(3) y
O1B C1B O2B 110.8(2) y
O3B C1B Rh1B 177.4(2) y
O1B C1B Rh1B 56.61(13) y
O2B C1B Rh1B 54.16(13) y
C1B O1B Rh1B 91.15(15) y
C1B O2B Rh1B 93.40(16) y
C16B N1B C12B 119.6(2) y
C16B N1B Rh1B 130.32(19) y
C12B N1B Rh1B 110.10(17) y
C26B N2B C22B 118.9(3) y
C26B N2B Rh1B 131.0(2) y
C22B N2B Rh1B 108.61(18) y
C36B N3B C32B 119.3(2) y
C36B N3B Rh1B 127.88(19) y
C32B N3B Rh1B 112.34(18) y
C21B N4B C11B 112.3(2) y
C21B N4B C31B 112.8(2) y
C11B N4B C31B 111.4(2) y
C21B N4B Rh1B 106.98(16) y
C11B N4B Rh1B 102.92(16) y
C31B N4B Rh1B 109.82(16) y
N4B C11B C12B 107.8(2) y
N1B C12B C13B 121.7(3) y
N1B C12B C11B 115.1(2) y
C13B C12B C11B 123.1(3) y
C12B C13B C14B 118.9(3) y
C15B C14B C13B 119.2(3) y
C14B C15B C16B 120.8(3) y
N1B C16B C15B 119.6(3) y
N1B C16B C17B 119.0(3) y
C15B C16B C17B 121.4(3) y
N4B C21B C22B 110.3(2) y
N2B C22B C23B 122.5(3) y
N2B C22B C21B 115.6(2) y
C23B C22B C21B 121.6(3) y
C22B C23B C24B 118.5(3) y
C25B C24B C23B 119.1(3) y
C24B C25B C26B 121.2(3) y
N2B C26B C25B 119.5(3) y
N2B C26B C27B 120.5(3) y
C25B C26B C27B 119.9(3) y
C32B C31B N4B 111.3(2) y
N3B C32B C33B 121.9(3) y
N3B C32B C31B 116.6(2) y
C33B C32B C31B 121.4(3) y
C32B C33B C34B 119.3(3) y
C35B C34B C33B 118.7(3) y
C34B C35B C36B 120.6(3) y
N3B C36B C35B 120.3(3) y
N3B C36B C37B 120.0(3) y
C35B C36B C37B 119.7(3) y
F6A P1A F4A 179.17(16) y
F6A P1A F2A 89.50(14) y
F4A P1A F2A 91.14(13) y
F6A P1A F3A 90.79(15) y
F4A P1A F3A 89.73(13) y
F2A P1A F3A 90.64(13) y
F6A P1A F5A 89.11(16) y
F4A P1A F5A 90.36(14) y
F2A P1A F5A 90.10(13) y
F3A P1A F5A 179.25(15) y
F6A P1A F1A 90.70(14) y
F4A P1A F1A 88.66(14) y
F2A P1A F1A 179.81(14) y
F3A P1A F1A 89.33(13) y
F5A P1A F1A 89.93(13) y
F5B P1B F3B 178.3(3) y
F5B P1B F1B 86.0(3) y
F3B P1B F1B 95.3(3) y
F5B P1B F2B 93.1(3) y
F3B P1B F2B 85.6(3) y
F1B P1B F2B 178.5(2) y
F5B P1B F4B 89.5(2) y
F3B P1B F4B 91.6(2) y
F1B P1B F4B 90.35(18) y
F2B P1B F4B 88.42(18) y
F5B P1B F6B 89.9(2) y
F3B P1B F6B 89.0(2) y
F1B P1B F6B 89.3(2) y
F2B P1B F6B 91.9(2) y
F4B P1B F6B 179.32(18) y

loop_
_geom_bond_atom_site_label_1
_geom_bond_atom_site_label_2
_geom_bond_distance
_geom_bond_publ_flag
Rh1A O2A 2.0016(18) y
Rh1A N4A 2.022(2) y
Rh1A N2A 2.052(2) y
Rh1A O1A 2.0634(17) y
Rh1A N3A 2.069(2) y
Rh1A N1A 2.096(2) y
Rh1A C1A 2.464(3) y
C1A O3A 1.222(3) y
C1A O1A 1.314(3) y
C1A O2A 1.322(3) y
N1A C16A 1.351(4) y
N1A C12A 1.366(4) y
N2A C26A 1.350(3) y
N2A C22A 1.363(3) y
N3A C32A 1.354(3) y
N3A C36A 1.357(3) y
N4A C11A 1.484(4) y
N4A C21A 1.493(3) y
N4A C31A 1.495(3) y
C11A C12A 1.490(4) y
C12A C13A 1.374(4) y
C13A C14A 1.376(5) y
C14A C15A 1.363(5) y
C15A C16A 1.394(4) y
C16A C17A 1.490(5) y
C21A C22A 1.501(4) y
C22A C23A 1.374(4) y
C23A C24A 1.378(5) y
C24A C25A 1.368(5) y
C25A C26A 1.393(4) y
C26A C27A 1.490(4) y
C31A C32A 1.492(4) y
C32A C33A 1.374(4) y
C33A C34A 1.381(4) y
C34A C35A 1.375(4) y
C35A C36A 1.383(4) y
C36A C37A 1.487(4) y
Rh1B O2B 2.0053(19) y
Rh1B N4B 2.020(2) y
Rh1B N1B 2.052(2) y
Rh1B O1B 2.0622(18) y
Rh1B N3B 2.083(2) y
Rh1B N2B 2.093(2) y
Rh1B C1B 2.469(3) y
C1B O3B 1.224(3) y
C1B O1B 1.318(3) y
C1B O2B 1.327(3) y
N1B C16B 1.353(3) y
N1B C12B 1.364(3) y
N2B C26B 1.350(4) y
N2B C22B 1.361(4) y
N3B C36B 1.351(4) y
N3B C32B 1.353(3) y
N4B C21B 1.486(3) y
N4B C11B 1.494(4) y
N4B C31B 1.495(3) y
C11B C12B 1.498(4) y
C12B C13B 1.372(4) y
C13B C14B 1.381(5) y
C14B C15B 1.368(5) y
C15B C16B 1.390(4) y
C16B C17B 1.485(4) y
C21B C22B 1.493(4) y
C22B C23B 1.372(4) y
C23B C24B 1.378(5) y
C24B C25B 1.361(5) y
C25B C26B 1.393(5) y
C26B C27B 1.495(5) y
C31B C32B 1.488(4) y
C32B C33B 1.376(4) y
C33B C34B 1.378(5) y
C34B C35B 1.376(5) y
C35B C36B 1.384(4) y
C36B C37B 1.493(4) y
P1A F6A 1.577(2) y
P1A F4A 1.579(2) y
P1A F2A 1.583(2) y
P1A F3A 1.586(2) y
P1A F5A 1.589(2) y
P1A F1A 1.592(2) y
P1B F5B 1.535(3) y
P1B F3B 1.538(3) y
P1B F1B 1.541(3) y
P1B F2B 1.542(3) y
P1B F4B 1.562(2) y
P1B F6B 1.563(3) y
